data_7055620
loop_
_publ_author_name
'Dong, Wen-Kui'
'Ma, Jian-Chun'
'Zhu, Li-Chun'
'Zhang, Yang'

_publ_section_title
;
 Nine self-assembled nickel(ii)--lanthanide(iii) heterometallic complexes
 constructed from a Salamo-type bisoxime and bearing a N- or O-donor
 auxiliary ligand: syntheses, structures and magnetic properties
;
_journal_issue 8
_journal_name_full 'New J. Chem.'
_journal_page_first 6998
_journal_paper_doi 10.1039/C6NJ00855K
_journal_volume 40
_journal_year 2016
_chemical_formula_moiety 'C28 H26 N7 Ni O15 Tb'
_chemical_formula_sum 'C28 H26 N7 Ni O15 Tb'
_chemical_formula_weight 918.19
_chemical_name_systematic
;
 ?
;
_space_group_crystal_system monoclinic
_space_group_IT_number 9
_space_group_name_Hall 'C -2yc'
_space_group_name_H-M_alt 'C 1 c 1'
_symmetry_space_group_name_Hall 'C -2yc'
_symmetry_space_group_name_H-M 'C 1 c 1'
_atom_sites_solution_hydrogens geom
_atom_sites_solution_primary heavy
_audit_creation_date 2015-09-07
_audit_creation_method
;
Olex2 1.2
(compiled 2015.01.26 svn.r3150 for OlexSys, GUI svn.r4998)
;
_audit_update_record
;
2015-11-01 deposited with the CCDC.
2016-06-08 downloaded from the CCDC.
;
_cell_angle_alpha 90
_cell_angle_beta 92.096(3)
_cell_angle_gamma 90
_cell_formula_units_Z 4
_cell_length_a 10.2398(4)
_cell_length_b 20.6747(7)
_cell_length_c 15.2449(5)
_cell_measurement_reflns_used 6068
_cell_measurement_temperature 293(2)
_cell_measurement_theta_max 69.6550
_cell_measurement_theta_min 4.2730
_cell_volume 3225.3(2)
_computing_cell_refinement
;
CrysAlisPro, Agilent Technologies,
Version 1.171.37.33 (release 27-03-2014 CrysAlis171 .NET)
(compiled Mar 27 2014,17:12:48)
;
_computing_data_collection
;
CrysAlisPro, Agilent Technologies,
Version 1.171.37.33 (release 27-03-2014 CrysAlis171 .NET)
(compiled Mar 27 2014,17:12:48)
;
_computing_data_reduction
;
CrysAlisPro, Agilent Technologies,
Version 1.171.37.33 (release 27-03-2014 CrysAlis171 .NET)
(compiled Mar 27 2014,17:12:48)
;
_computing_molecular_graphics 'Olex2 (Dolomanov et al., 2009)'
_computing_publication_material 'Olex2 (Dolomanov et al., 2009)'
_computing_structure_refinement 'ShelXL (Sheldrick, 2008)'
_computing_structure_solution 'ShelXS (Sheldrick, 2008)'
_diffrn_ambient_temperature 293(2)
_diffrn_detector 'CCD plate'
_diffrn_detector_area_resol_mean 16.0733
_diffrn_detector_type Eos
_diffrn_measured_fraction_theta_full 0.987
_diffrn_measured_fraction_theta_max 0.975
_diffrn_measurement_details
;
  1 omega  146.00  176.00   1.5000    1.5000
omega____ theta____ kappa____ phi______ frames
    -      108.0000  111.0000   30.0000 20

  2 omega   99.00  178.50   1.5000    1.5000
omega____ theta____ kappa____ phi______ frames
    -      108.0000   38.0000  -60.0000 53

  3 omega   92.00  119.00   1.5000    1.5000
omega____ theta____ kappa____ phi______ frames
    -       54.0000   57.0000  -90.0000 18

  4 omega   86.00  140.00   1.5000    1.5000
omega____ theta____ kappa____ phi______ frames
    -      108.0000   63.0000 -120.0000 36

  5 omega   54.00   94.50   1.5000    1.5000
omega____ theta____ kappa____ phi______ frames
    -      108.0000  -25.0000  -30.0000 27

  6 omega   63.00  130.50   1.5000    1.5000
omega____ theta____ kappa____ phi______ frames
    -      108.0000  -91.0000  -60.0000 45

  7 omega   87.00  114.00   1.5000    1.5000
omega____ theta____ kappa____ phi______ frames
    -      108.0000 -111.0000 -120.0000 18

  8 omega   51.00   78.00   1.5000    1.5000
omega____ theta____ kappa____ phi______ frames
    -      108.0000 -111.0000 -120.0000 18

  9 omega   45.00   99.00   1.5000    1.5000
omega____ theta____ kappa____ phi______ frames
    -      108.0000  -50.0000  -90.0000 36

 10 omega   48.00  103.50   1.5000    1.5000
omega____ theta____ kappa____ phi______ frames
    -      108.0000  -50.0000  -30.0000 37

 11 omega   44.00   92.00   1.5000    1.5000
omega____ theta____ kappa____ phi______ frames
    -      108.0000  -38.0000 -150.0000 32

 12 omega   39.00   69.00   1.5000    1.5000
omega____ theta____ kappa____ phi______ frames
    -      108.0000  -25.0000  -90.0000 20

 13 omega   42.00  123.00   1.5000    1.5000
omega____ theta____ kappa____ phi______ frames
    -       54.0000   57.0000 -150.0000 54

 14 omega   38.00   95.00   1.5000    1.5000
omega____ theta____ kappa____ phi______ frames
    -       54.0000   38.0000   30.0000 38

 15 omega   55.00  113.50   1.5000    1.5000
omega____ theta____ kappa____ phi______ frames
    -       54.0000   38.0000  150.0000 39

 16 omega   36.00   91.50   1.5000    1.5000
omega____ theta____ kappa____ phi______ frames
    -      108.0000  -25.0000  120.0000 37

 17 omega   39.00   67.50   1.5000    1.5000
omega____ theta____ kappa____ phi______ frames
    -      108.0000  -91.0000  120.0000 19

 18 omega   46.00  109.00   1.5000    1.5000
omega____ theta____ kappa____ phi______ frames
    -      108.0000 -111.0000  120.0000 42

 19 omega   36.00   79.50   1.5000    1.5000
omega____ theta____ kappa____ phi______ frames
    -       54.0000 -125.0000   60.0000 29

 20 omega   36.00   84.00   1.5000    1.5000
omega____ theta____ kappa____ phi______ frames
    -      108.0000  -25.0000   30.0000 32

 21 omega   28.00  101.50   1.5000    1.5000
omega____ theta____ kappa____ phi______ frames
    -       54.0000 -132.0000 -135.0000 49

 22 omega   -1.00   72.50   1.5000    1.5000
omega____ theta____ kappa____ phi______ frames
    -       54.0000  -57.0000 -120.0000 49

 23 omega   -6.00   19.50   1.5000    1.5000
omega____ theta____ kappa____ phi______ frames
    -        0.0000  -57.0000   30.0000 17

 24 omega  -15.00   55.50   1.5000    1.5000
omega____ theta____ kappa____ phi______ frames
    -       54.0000  -57.0000   60.0000 47

 25 omega  -13.00   15.50   1.5000    1.5000
omega____ theta____ kappa____ phi______ frames
    -        0.0000   57.0000 -180.0000 19

 26 omega   27.00   66.00   1.5000    1.5000
omega____ theta____ kappa____ phi______ frames
    -        0.0000   57.0000 -180.0000 26

 27 omega  -62.00  -36.50   1.5000    1.5000
omega____ theta____ kappa____ phi______ frames
    -        0.0000  132.0000  -65.0000 17

 28 omega  -65.00  -38.00   1.5000    1.5000
omega____ theta____ kappa____ phi______ frames
    -        0.0000  -57.0000   30.0000 18
;
_diffrn_measurement_device 'four-circle diffractometer'
_diffrn_measurement_device_type 'SuperNova, Dual, Cu at zero, Eos'
_diffrn_measurement_method '\w scans'
_diffrn_orient_matrix_UB_11 0.0511612000
_diffrn_orient_matrix_UB_12 -0.0697108000
_diffrn_orient_matrix_UB_13 0.0113628000
_diffrn_orient_matrix_UB_21 0.0139141000
_diffrn_orient_matrix_UB_22 0.0103503000
_diffrn_orient_matrix_UB_23 0.0999434000
_diffrn_orient_matrix_UB_31 -0.1408765000
_diffrn_orient_matrix_UB_32 -0.0243040000
_diffrn_orient_matrix_UB_33 0.0100570000
_diffrn_radiation_monochromator mirror
_diffrn_radiation_probe x-ray
_diffrn_radiation_type CuK\a
_diffrn_radiation_wavelength 1.54184
_diffrn_reflns_av_R_equivalents 0.0500
_diffrn_reflns_av_unetI/netI 0.0490
_diffrn_reflns_Laue_measured_fraction_full 0.987
_diffrn_reflns_Laue_measured_fraction_max 0.975
_diffrn_reflns_limit_h_max 9
_diffrn_reflns_limit_h_min -12
_diffrn_reflns_limit_k_max 23
_diffrn_reflns_limit_k_min -24
_diffrn_reflns_limit_l_max 18
_diffrn_reflns_limit_l_min -17
_diffrn_reflns_number 8791
_diffrn_reflns_point_group_measured_fraction_full 0.695
_diffrn_reflns_point_group_measured_fraction_max 0.681
_diffrn_reflns_theta_full 67.684
_diffrn_reflns_theta_max 69.716
_diffrn_reflns_theta_min 4.277
_diffrn_source 'sealed X-ray tube'
_diffrn_source_type 'SuperNova (Cu) X-ray Source'
_exptl_absorpt_coefficient_mu 12.125
_exptl_absorpt_correction_T_max 1.00000
_exptl_absorpt_correction_T_min 0.50083
_exptl_absorpt_correction_type multi-scan
_exptl_absorpt_process_details
;
CrysAlisPro, Agilent Technologies,
Version 1.171.37.33 (release 27-03-2014 CrysAlis171 .NET)
(compiled Mar 27 2014,17:12:48)
Empirical absorption correction using spherical harmonics,
 implemented in SCALE3 ABSPACK scaling algorithm.
;
_exptl_crystal_colour 'clear light green'
_exptl_crystal_colour_lustre clear
_exptl_crystal_colour_modifier light
_exptl_crystal_colour_primary green
_exptl_crystal_density_diffrn 1.891
_exptl_crystal_description block
_exptl_crystal_F_000 1824
_exptl_crystal_size_max 0.31
_exptl_crystal_size_mid 0.28
_exptl_crystal_size_min 0.24
_refine_diff_density_max 0.776
_refine_diff_density_min -0.766
_refine_diff_density_rms 0.116
_refine_ls_abs_structure_details
;
 Classical Flack method preferred over Parsons because s.u. lower.
;
_refine_ls_abs_structure_Flack -0.006(3)
_refine_ls_extinction_method none
_refine_ls_goodness_of_fit_ref 1.078
_refine_ls_hydrogen_treatment constr
_refine_ls_matrix_type full
_refine_ls_number_parameters 480
_refine_ls_number_reflns 4154
_refine_ls_number_restraints 14
_refine_ls_restrained_S_all 1.079
_refine_ls_R_factor_all 0.0419
_refine_ls_R_factor_gt 0.0410
_refine_ls_shift/su_max 0.000
_refine_ls_shift/su_mean 0.000
_refine_ls_structure_factor_coef Fsqd
_refine_ls_weighting_details
;
 w=1/[\s^2^(Fo^2^)+(0.0697P)^2^]
 where P=(Fo^2^+2Fc^2^)/3
;
_refine_ls_weighting_scheme calc
_refine_ls_wR_factor_gt 0.1026
_refine_ls_wR_factor_ref 0.1038
_reflns_Friedel_coverage 0.394
_reflns_Friedel_fraction_full 0.402
_reflns_Friedel_fraction_max 0.386
_reflns_number_gt 4065
_reflns_number_total 4154
_reflns_threshold_expression 'I > 2\s(I)'
_cod_data_source_file c6nj00855k1.cif
_cod_data_source_block d777
_cod_depositor_comments 'Adding full bibliography for 7055617--7055625.cif.'
_cod_original_cell_volume 3225.24(19)
_cod_database_code 7055620
_shelx_space_group_comment
;
The symmetry employed for this shelxl refinement is uniquely defined
by the following loop, which should always be used as a source of
symmetry information in preference to the above space-group names.
They are only intended as comments.
;
_reflns_odcompleteness_completeness 98.72
_reflns_odcompleteness_iscentric 1
_reflns_odcompleteness_theta 66.97
_olex2_refinement_description
;
1. Fixed Uiso
 At 1.2 times of:
  All C(H) groups, All C(H,H) groups
 At 1.5 times of:
  All C(H,H,H) groups
2. Uiso/Uaniso restraints and constraints
Uanis(O15) \\sim Ueq, Uanis(O15') \\sim Ueq: with sigma of 0.01 and sigma for
terminal atoms of 0.02
3. Others
 Fixed Sof: O15'(0.5) O15(0.5)
4.a Secondary CH2 refined with riding coordinates:
 C9(H9A,H9B), C10(H10A,H10B)
4.b Aromatic/amide H refined with riding coordinates:
 C5(H5), C6(H6), C7(H7), C8(H8), C11(H11), C15(H15), C16(H16), C17(H17),
 C19(H19), C20(H20), C22(H22), C23(H23), C24(H24), C25(H25), C27(H27), C28(H28)
4.c Idealised Me refined as rotating group:
 C1(H1A,H1B,H1C), C18(H18A,H18B,H18C)
;
_olex2_date_sample_data_collection 2015-08-31
_olex2_submission_special_instructions 'No special instructions were received'

loop_
_space_group_symop_operation_xyz
'x, y, z'
'x, -y, z+1/2'
'x+1/2, y+1/2, z'
'x+1/2, -y+1/2, z+1/2'

loop_
_atom_site_label
_atom_site_type_symbol
_atom_site_fract_x
_atom_site_fract_y
_atom_site_fract_z
_atom_site_U_iso_or_equiv
_atom_site_adp_type
_atom_site_occupancy
_atom_site_site_symmetry_order
_atom_site_calc_flag
_atom_site_refinement_flags_posn
_atom_site_refinement_flags_adp
_atom_site_refinement_flags_occupancy
_atom_site_disorder_assembly
_atom_site_disorder_group
Tb1 Tb -0.00365(4) -0.09714(2) -0.26033(4) 0.03036(15) Uani 1 1 d . . . . .
Ni1 Ni 0.28787(11) -0.15991(5) -0.16527(9) 0.0245(3) Uani 1 1 d . . . . .
O1 O -0.1297(6) -0.0841(3) -0.1225(4) 0.0386(15) Uani 1 1 d . . . . .
O2 O 0.1135(5) -0.1224(3) -0.1302(3) 0.0262(11) Uani 1 1 d . . . . .
O3 O 0.4762(6) -0.1594(3) -0.0013(6) 0.0531(19) Uani 1 1 d . . . . .
O4 O 0.5353(9) -0.2382(5) -0.1782(8) 0.090(4) Uani 1 1 d . . . . .
O5 O 0.1989(5) -0.1423(2) -0.2858(4) 0.0258(11) Uani 1 1 d . . . . .
O6 O 0.0651(9) -0.0940(4) -0.4191(6) 0.057(2) Uani 1 1 d . . . . .
O7 O 0.0226(12) 0.0112(5) -0.1912(6) 0.091(3) Uani 1 1 d . . . . .
O8 O 0.1720(13) 0.0801(5) -0.2193(7) 0.094(4) Uani 1 1 d . . . . .
O9 O 0.1404(10) -0.0052(4) -0.2963(7) 0.071(2) Uani 1 1 d . . . . .
O10 O -0.0690(9) -0.1975(6) -0.3472(6) 0.082(3) Uani 1 1 d . . . . .
O11 O -0.0977(7) -0.1987(3) -0.2095(4) 0.0514(17) Uani 1 1 d . . . . .
O12 O -0.1815(11) -0.2765(6) -0.2862(8) 0.100(4) Uani 1 1 d . . . . .
O13 O -0.1663(10) -0.0285(7) -0.3267(8) 0.107(4) Uani 1 1 d . . . . .
O14 O -0.3437(11) -0.0410(8) -0.4060(7) 0.124(6) Uani 1 1 d . . . . .
N1 N 0.3428(6) -0.1643(3) -0.0325(5) 0.0320(15) Uani 1 1 d . . . . .
N2 N 0.4387(7) -0.2003(3) -0.2274(5) 0.0369(16) Uani 1 1 d . . . . .
N3 N 0.3779(6) -0.0638(3) -0.1677(5) 0.0287(14) Uani 1 1 d . . . . .
N4 N 0.2058(7) -0.2595(3) -0.1632(5) 0.0322(15) Uani 1 1 d . . . . .
N5 N 0.1131(11) 0.0297(5) -0.2345(6) 0.060(2) Uani 1 1 d . . . . .
N6 N -0.1200(9) -0.2264(5) -0.2824(6) 0.060(3) Uani 1 1 d . . . . .
N7 N -0.2651(11) -0.0609(7) -0.3552(7) 0.070(3) Uani 1 1 d . . . . .
C1 C -0.2381(11) -0.0421(6) -0.1146(8) 0.065(3) Uani 1 1 d . . . . .
H1A H -0.2508 -0.0176 -0.1678 0.097 Uiso 1 1 calc GR . . . .
H1B H -0.2220 -0.0132 -0.0662 0.097 Uiso 1 1 calc GR . . . .
H1C H -0.3151 -0.0672 -0.1046 0.097 Uiso 1 1 calc GR . . . .
C2 C -0.0700(9) -0.1072(4) -0.0442(7) 0.0317(18) Uani 1 1 d . . . . .
C3 C 0.0606(7) -0.1256(3) -0.0525(5) 0.0248(15) Uani 1 1 d . . . . .
C4 C 0.1306(8) -0.1434(4) 0.0252(5) 0.0310(17) Uani 1 1 d . . . . .
C5 C 0.0646(11) -0.1441(4) 0.1054(6) 0.045(2) Uani 1 1 d . . . . .
H5 H 0.1106 -0.1557 0.1568 0.054 Uiso 1 1 calc R . . . .
C6 C -0.0637(11) -0.1283(5) 0.1094(6) 0.049(2) Uani 1 1 d . . . . .
H6 H -0.1053 -0.1307 0.1625 0.059 Uiso 1 1 calc R . . . .
C7 C -0.1329(10) -0.1086(4) 0.0339(7) 0.043(2) Uani 1 1 d . . . . .
H7 H -0.2202 -0.0966 0.0362 0.052 Uiso 1 1 calc R . . . .
C8 C 0.2692(9) -0.1537(4) 0.0299(6) 0.037(2) Uani 1 1 d . . . . .
H8 H 0.3091 -0.1523 0.0856 0.044 Uiso 1 1 calc R . . . .
C9 C 0.5531(10) -0.2130(6) -0.0262(8) 0.056(3) Uani 1 1 d . . . . .
H9A H 0.5004 -0.2519 -0.0259 0.067 Uiso 1 1 calc R . . . .
H9B H 0.6254 -0.2185 0.0160 0.067 Uiso 1 1 calc R . . . .
C10 C 0.6042(13) -0.2033(8) -0.1144(12) 0.080(5) Uani 1 1 d . . . . .
H10A H 0.5999 -0.1577 -0.1291 0.096 Uiso 1 1 calc R . . . .
H10B H 0.6953 -0.2162 -0.1139 0.096 Uiso 1 1 calc R . . . .
C11 C 0.4459(10) -0.2093(5) -0.3111(7) 0.045(2) Uani 1 1 d . . . . .
H11 H 0.5166 -0.2337 -0.3285 0.054 Uiso 1 1 calc R . . . .
C12 C 0.3612(10) -0.1870(4) -0.3791(7) 0.039(2) Uani 1 1 d . . . . .
C13 C 0.2456(8) -0.1528(3) -0.3642(5) 0.0286(17) Uani 1 1 d . . . . .
C14 C 0.1734(9) -0.1290(4) -0.4390(6) 0.040(2) Uani 1 1 d . . . . .
C15 C 0.2118(12) -0.1410(6) -0.5225(7) 0.054(3) Uani 1 1 d . . . . .
H15 H 0.1630 -0.1246 -0.5701 0.065 Uiso 1 1 calc R . . . .
C16 C 0.3224(12) -0.1772(5) -0.5367(7) 0.057(3) Uani 1 1 d . . . . .
H16 H 0.3466 -0.1861 -0.5936 0.069 Uiso 1 1 calc R . . . .
C17 C 0.3962(10) -0.1999(5) -0.4665(7) 0.046(3) Uani 1 1 d . . . . .
H17 H 0.4706 -0.2242 -0.4764 0.056 Uiso 1 1 calc R . . . .
C18 C 0.017(2) -0.0484(10) -0.4823(11) 0.129(9) Uani 1 1 d . . . . .
H18A H -0.0718 -0.0374 -0.4702 0.193 Uiso 1 1 calc GR . . . .
H18B H 0.0198 -0.0669 -0.5400 0.193 Uiso 1 1 calc GR . . . .
H18C H 0.0698 -0.0101 -0.4795 0.193 Uiso 1 1 calc GR . . . .
C19 C 0.4306(8) -0.0406(4) -0.2403(6) 0.0331(17) Uani 1 1 d . . . . .
H19 H 0.4218 -0.0648 -0.2916 0.040 Uiso 1 1 calc R . . . .
C20 C 0.4983(10) 0.0180(4) -0.2436(6) 0.035(2) Uani 1 1 d . . . . .
H20 H 0.5345 0.0317 -0.2955 0.041 Uiso 1 1 calc R . . . .
C21 C 0.5105(7) 0.0553(3) -0.1685(6) 0.0260(15) Uani 1 1 d . . . . .
C22 C 0.3883(8) -0.0259(3) -0.0961(6) 0.0326(18) Uani 1 1 d . . . . .
H22 H 0.3488 -0.0397 -0.0453 0.039 Uiso 1 1 calc R . . . .
C23 C 0.4545(8) 0.0322(4) -0.0937(6) 0.0333(18) Uani 1 1 d . . . . .
H23 H 0.4613 0.0558 -0.0418 0.040 Uiso 1 1 calc R . . . .
C24 C 0.1557(10) -0.2850(4) -0.2377(7) 0.041(2) Uani 1 1 d . . . . .
H24 H 0.1610 -0.2610 -0.2890 0.049 Uiso 1 1 calc R . . . .
C25 C 0.0961(9) -0.3454(4) -0.2427(6) 0.0372(19) Uani 1 1 d . . . . .
H25 H 0.0641 -0.3610 -0.2965 0.045 Uiso 1 1 calc R . . . .
C26 C 0.0846(7) -0.3820(3) -0.1684(6) 0.0300(17) Uani 1 1 d . . . . .
C27 C 0.1419(9) -0.3574(4) -0.0919(6) 0.0345(18) Uani 1 1 d . . . . .
H27 H 0.1408 -0.3813 -0.0403 0.041 Uiso 1 1 calc R . . . .
C28 C 0.2010(8) -0.2969(4) -0.0922(6) 0.0333(17) Uani 1 1 d . . . . .
H28 H 0.2394 -0.2817 -0.0400 0.040 Uiso 1 1 calc R . . . .
O15' O -0.274(3) -0.1081(12) -0.292(2) 0.098(7) Uani 0.5 1 d . U P A 1
O15 O -0.255(4) -0.1136(18) -0.344(3) 0.132(11) Uani 0.5 1 d . U P A 2

loop_
_atom_site_aniso_label
_atom_site_aniso_U_11
_atom_site_aniso_U_22
_atom_site_aniso_U_33
_atom_site_aniso_U_23
_atom_site_aniso_U_13
_atom_site_aniso_U_12
Tb1 0.0265(2) 0.0340(2) 0.0303(2) -0.0003(2) -0.00200(15) 0.0065(2)
Ni1 0.0159(6) 0.0152(5) 0.0423(7) 0.0019(5) 0.0013(5) -0.0026(5)
O1 0.024(4) 0.054(4) 0.038(4) 0.001(3) 0.004(3) 0.018(3)
O2 0.018(3) 0.032(3) 0.029(3) 0.004(2) 0.000(2) 0.004(2)
O3 0.024(3) 0.042(4) 0.092(6) 0.008(4) -0.021(3) -0.004(3)
O4 0.063(6) 0.094(7) 0.110(8) -0.033(6) -0.019(6) 0.049(5)
O5 0.021(3) 0.021(2) 0.036(3) -0.001(2) 0.008(2) -0.0024(19)
O6 0.053(6) 0.070(6) 0.049(5) 0.026(4) 0.007(4) 0.019(4)
O7 0.119(9) 0.084(7) 0.071(6) -0.032(5) 0.027(6) -0.026(6)
O8 0.145(11) 0.064(5) 0.071(7) 0.001(5) -0.035(7) -0.040(6)
O9 0.081(6) 0.042(4) 0.090(6) 0.001(4) 0.001(5) 0.010(4)
O10 0.061(6) 0.135(9) 0.051(4) -0.029(5) 0.017(4) -0.036(5)
O11 0.054(5) 0.052(4) 0.047(4) -0.009(3) 0.002(3) -0.021(3)
O12 0.083(8) 0.109(8) 0.109(9) -0.066(7) 0.033(6) -0.061(7)
O13 0.055(6) 0.162(12) 0.102(8) 0.039(8) -0.011(6) 0.030(7)
O14 0.073(7) 0.231(16) 0.064(6) -0.037(8) -0.034(6) 0.076(9)
N1 0.025(4) 0.018(3) 0.052(4) 0.010(3) -0.013(3) -0.008(2)
N2 0.028(4) 0.031(4) 0.052(4) -0.007(3) 0.000(3) 0.006(3)
N3 0.021(3) 0.018(3) 0.047(4) 0.004(3) 0.000(3) -0.006(2)
N4 0.026(4) 0.016(3) 0.055(4) 0.001(3) 0.008(3) -0.007(2)
N5 0.079(7) 0.053(6) 0.046(5) -0.002(4) -0.017(5) 0.000(5)
N6 0.043(5) 0.072(6) 0.065(6) -0.028(5) 0.015(4) -0.025(5)
N7 0.058(7) 0.105(9) 0.047(5) -0.004(5) -0.007(5) 0.035(6)
C1 0.043(6) 0.087(9) 0.063(7) 0.000(6) 0.001(5) 0.044(6)
C2 0.029(5) 0.030(4) 0.036(5) -0.001(3) 0.001(4) 0.002(3)
C3 0.023(4) 0.021(3) 0.031(4) -0.004(3) 0.001(3) -0.006(3)
C4 0.035(5) 0.021(4) 0.037(4) 0.003(3) -0.007(3) -0.003(3)
C5 0.063(7) 0.041(5) 0.032(4) 0.002(4) -0.001(4) -0.005(4)
C6 0.062(7) 0.051(6) 0.036(5) -0.001(4) 0.019(4) -0.004(5)
C7 0.038(5) 0.040(5) 0.053(6) -0.006(4) 0.016(4) 0.000(4)
C8 0.035(5) 0.026(4) 0.049(5) 0.007(3) -0.017(4) -0.010(3)
C9 0.025(5) 0.068(7) 0.075(8) 0.026(6) -0.004(5) 0.009(4)
C10 0.036(7) 0.082(10) 0.123(14) 0.017(9) 0.005(8) 0.005(6)
C11 0.036(6) 0.045(5) 0.055(6) -0.012(4) 0.013(4) 0.010(4)
C12 0.038(5) 0.025(4) 0.056(5) -0.003(4) 0.020(4) -0.006(4)
C13 0.029(4) 0.020(4) 0.037(4) 0.001(3) 0.009(3) -0.006(3)
C14 0.035(5) 0.036(5) 0.050(5) 0.004(4) 0.014(4) -0.003(4)
C15 0.061(7) 0.060(6) 0.043(5) 0.010(5) 0.012(5) -0.006(5)
C16 0.071(8) 0.059(6) 0.044(5) -0.012(5) 0.027(5) -0.024(6)
C17 0.035(6) 0.045(5) 0.062(7) -0.008(5) 0.031(5) -0.007(4)
C18 0.136(16) 0.173(19) 0.079(10) 0.081(12) 0.042(10) 0.104(15)
C19 0.033(4) 0.022(4) 0.045(4) -0.005(3) 0.004(3) -0.010(3)
C20 0.031(4) 0.025(4) 0.048(6) -0.001(3) 0.004(4) -0.013(4)
C21 0.020(4) 0.012(3) 0.046(4) 0.003(3) 0.005(3) -0.006(3)
C22 0.034(5) 0.015(3) 0.049(5) 0.000(3) 0.013(4) -0.006(3)
C23 0.030(4) 0.023(4) 0.048(5) -0.001(3) 0.008(3) -0.003(3)
C24 0.045(6) 0.027(4) 0.050(6) -0.001(4) -0.002(4) -0.016(4)
C25 0.044(5) 0.018(4) 0.050(5) 0.000(3) 0.001(4) -0.011(3)
C26 0.024(4) 0.011(3) 0.056(5) 0.003(3) 0.004(3) -0.006(3)
C27 0.036(5) 0.019(3) 0.048(5) 0.004(3) 0.000(4) -0.011(3)
C28 0.032(4) 0.021(4) 0.046(5) 0.000(3) -0.001(3) -0.013(3)
O15' 0.117(12) 0.081(10) 0.097(12) 0.007(9) 0.028(10) 0.008(9)
O15 0.152(16) 0.114(14) 0.129(15) 0.009(11) 0.009(12) 0.012(11)

loop_
_atom_type_symbol
_atom_type_description
_atom_type_scat_dispersion_real
_atom_type_scat_dispersion_imag
_atom_type_scat_source
C C 0.0181 0.0091 'International Tables Vol C Tables 4.2.6.8 and 6.1.1.4'
H H 0.0000 0.0000 'International Tables Vol C Tables 4.2.6.8 and 6.1.1.4'
N N 0.0311 0.0180 'International Tables Vol C Tables 4.2.6.8 and 6.1.1.4'
Ni Ni -3.0029 0.5091 'International Tables Vol C Tables 4.2.6.8 and 6.1.1.4'
O O 0.0492 0.0322 'International Tables Vol C Tables 4.2.6.8 and 6.1.1.4'
Tb Tb -9.1472 9.1891 'International Tables Vol C Tables 4.2.6.8 and 6.1.1.4'

loop_
_geom_angle_atom_site_label_1
_geom_angle_atom_site_label_2
_geom_angle_atom_site_label_3
_geom_angle
_geom_angle_site_symmetry_3
O1 Tb1 O6 163.2(2) .
O1 Tb1 O10 112.9(3) .
O1 Tb1 N5 90.6(3) .
O1 Tb1 O15' 67.6(6) .
O1 Tb1 O15 84.4(8) .
O2 Tb1 O1 65.13(19) .
O2 Tb1 O6 131.4(2) .
O2 Tb1 O7 78.3(3) .
O2 Tb1 O9 93.9(3) .
O2 Tb1 O10 112.2(3) .
O2 Tb1 O11 74.7(2) .
O2 Tb1 O13 145.2(4) .
O2 Tb1 N5 83.7(2) .
O2 Tb1 O15' 126.9(6) .
O2 Tb1 O15 141.1(8) .
O5 Tb1 O1 132.1(2) .
O5 Tb1 O2 67.56(18) .
O5 Tb1 O6 64.6(2) .
O5 Tb1 O7 110.5(3) .
O5 Tb1 O9 74.3(2) .
O5 Tb1 O10 78.7(3) .
O5 Tb1 O11 94.1(2) .
O5 Tb1 O13 141.6(3) .
O5 Tb1 N5 91.1(3) .
O5 Tb1 O15' 145.3(6) .
O5 Tb1 O15 132.5(7) .
O6 Tb1 N5 88.8(3) .
O6 Tb1 O15' 98.3(6) .
O6 Tb1 O15 81.7(8) .
O7 Tb1 O1 66.5(3) .
O7 Tb1 O6 110.5(3) .
O7 Tb1 O10 168.6(4) .
O7 Tb1 N5 24.6(3) .
O7 Tb1 O15' 103.7(6) .
O7 Tb1 O15 112.3(8) .
O9 Tb1 O1 115.4(3) .
O9 Tb1 O6 65.4(3) .
O9 Tb1 O7 49.2(3) .
O9 Tb1 O10 131.2(3) .
O9 Tb1 N5 24.8(3) .
O9 Tb1 O15' 128.0(5) .
O9 Tb1 O15 121.8(8) .
O10 Tb1 O6 66.5(3) .
O10 Tb1 N5 155.3(3) .
O10 Tb1 O15' 66.7(6) .
O10 Tb1 O15 56.8(8) .
O11 Tb1 O1 67.0(2) .
O11 Tb1 O6 116.6(2) .
O11 Tb1 O7 132.6(3) .
O11 Tb1 O9 166.3(3) .
O11 Tb1 O10 50.5(3) .
O11 Tb1 N5 153.8(2) .
O11 Tb1 O15' 65.6(5) .
O11 Tb1 O15 71.3(8) .
O13 Tb1 O1 85.3(3) .
O13 Tb1 O6 78.2(3) .
O13 Tb1 O7 73.0(5) .
O13 Tb1 O9 82.1(4) .
O13 Tb1 O10 95.6(4) .
O13 Tb1 O11 111.6(4) .
O13 Tb1 N5 78.4(4) .
O13 Tb1 O15' 45.9(6) .
O13 Tb1 O15 43.6(8) .
O15' Tb1 N5 119.7(6) .
O15 Tb1 N5 122.0(8) .
O2 Ni1 O5 78.6(2) .
O2 Ni1 N1 88.3(3) .
O2 Ni1 N3 91.9(2) .
O2 Ni1 N4 90.8(2) .
O5 Ni1 N1 166.5(2) .
O5 Ni1 N3 89.8(2) .
O5 Ni1 N4 91.2(3) .
N1 Ni1 N3 87.6(2) .
N1 Ni1 N4 92.0(3) .
N2 Ni1 O2 166.6(3) .
N2 Ni1 O5 88.6(3) .
N2 Ni1 N1 104.7(3) .
N2 Ni1 N3 92.1(3) .
N2 Ni1 N4 85.4(3) .
N3 Ni1 N4 177.3(3) .
C1 O1 Tb1 124.3(6) .
C2 O1 Tb1 116.8(5) .
C2 O1 C1 117.0(8) .
Ni1 O2 Tb1 106.8(2) .
C3 O2 Tb1 123.8(4) .
C3 O2 Ni1 127.5(5) .
C9 O3 N1 112.8(7) .
C10 O4 N2 113.7(10) .
Ni1 O5 Tb1 107.0(2) .
C13 O5 Tb1 124.9(5) .
C13 O5 Ni1 128.1(5) .
C14 O6 Tb1 116.9(6) .
C14 O6 C18 117.7(10) .
C18 O6 Tb1 124.0(8) .
N5 O7 Tb1 97.2(7) .
N5 O9 Tb1 97.3(8) .
N6 O10 Tb1 94.9(6) .
N6 O11 Tb1 99.8(6) .
N7 O13 Tb1 111.4(9) .
O3 N1 Ni1 122.7(6) .
C8 N1 Ni1 125.5(6) .
C8 N1 O3 109.1(7) .
O4 N2 Ni1 119.9(7) .
C11 N2 Ni1 126.4(7) .
C11 N2 O4 111.7(8) .
C19 N3 Ni1 121.5(5) .
C19 N3 C22 116.1(6) .
C22 N3 Ni1 122.3(5) .
C24 N4 Ni1 119.1(6) .
C28 N4 Ni1 125.0(6) .
C28 N4 C24 115.8(7) .
O7 N5 Tb1 58.2(6) .
O7 N5 O8 123.0(11) .
O7 N5 O9 115.6(10) .
O8 N5 Tb1 173.8(9) .
O8 N5 O9 121.4(13) .
O9 N5 Tb1 57.9(6) .
O10 N6 Tb1 59.3(5) .
O11 N6 Tb1 55.1(5) .
O11 N6 O10 113.6(8) .
O12 N6 Tb1 171.6(8) .
O12 N6 O10 126.0(10) .
O12 N6 O11 120.4(10) .
O13 N7 O15' 101.7(16) .
O14 N7 O13 123.9(16) .
O14 N7 O15' 131(2) .
O15 N7 O13 113(2) .
O15 N7 O14 120(3) .
O1 C1 H1A 109.5 .
O1 C1 H1B 109.5 .
O1 C1 H1C 109.5 .
H1A C1 H1B 109.5 .
H1A C1 H1C 109.5 .
H1B C1 H1C 109.5 .
C3 C2 O1 113.8(8) .
C7 C2 O1 122.7(8) .
C7 C2 C3 123.5(9) .
O2 C3 C2 119.4(7) .
O2 C3 C4 123.6(7) .
C2 C3 C4 116.9(8) .
C3 C4 C5 118.9(8) .
C3 C4 C8 123.5(8) .
C5 C4 C8 117.2(8) .
C4 C5 H5 119.1 .
C6 C5 C4 121.9(9) .
C6 C5 H5 119.1 .
C5 C6 H6 120.1 .
C5 C6 C7 119.9(9) .
C7 C6 H6 120.1 .
C2 C7 C6 118.9(9) .
C2 C7 H7 120.6 .
C6 C7 H7 120.6 .
N1 C8 C4 127.5(8) .
N1 C8 H8 116.2 .
C4 C8 H8 116.2 .
O3 C9 H9A 109.5 .
O3 C9 H9B 109.5 .
O3 C9 C10 110.9(10) .
H9A C9 H9B 108.0 .
C10 C9 H9A 109.5 .
C10 C9 H9B 109.5 .
O4 C10 C9 112.4(12) .
O4 C10 H10A 109.1 .
O4 C10 H10B 109.1 .
C9 C10 H10A 109.1 .
C9 C10 H10B 109.1 .
H10A C10 H10B 107.9 .
N2 C11 H11 115.7 .
N2 C11 C12 128.6(9) .
C12 C11 H11 115.7 .
C11 C12 C13 123.2(9) .
C11 C12 C17 117.5(9) .
C13 C12 C17 119.4(10) .
O5 C13 C12 124.4(8) .
O5 C13 C14 118.3(7) .
C12 C13 C14 117.4(8) .
O6 C14 C13 114.0(8) .
O6 C14 C15 124.4(10) .
C15 C14 C13 121.6(9) .
C14 C15 H15 119.7 .
C14 C15 C16 120.6(11) .
C16 C15 H15 119.7 .
C15 C16 H16 120.2 .
C17 C16 C15 119.7(9) .
C17 C16 H16 120.2 .
C12 C17 H17 119.4 .
C16 C17 C12 121.3(10) .
C16 C17 H17 119.4 .
O6 C18 H18A 109.5 .
O6 C18 H18B 109.5 .
O6 C18 H18C 109.5 .
H18A C18 H18B 109.5 .
H18A C18 H18C 109.5 .
H18B C18 H18C 109.5 .
N3 C19 H19 118.1 .
N3 C19 C20 123.9(8) .
C20 C19 H19 118.1 .
C19 C20 H20 120.5 .
C21 C20 C19 118.9(8) .
C21 C20 H20 120.5 .
C20 C21 C26 120.9(7) 3
C23 C21 C20 117.6(7) .
C23 C21 C26 121.5(7) 3
N3 C22 H22 118.2 .
N3 C22 C23 123.5(8) .
C23 C22 H22 118.2 .
C21 C23 H23 120.0 .
C22 C23 C21 119.9(8) .
C22 C23 H23 120.0 .
N4 C24 H24 118.1 .
N4 C24 C25 123.7(10) .
C25 C24 H24 118.1 .
C24 C25 H25 120.0 .
C26 C25 C24 120.1(9) .
C26 C25 H25 120.0 .
C25 C26 C21 122.3(8) 3_445
C25 C26 C27 116.5(7) .
C27 C26 C21 121.2(7) 3_445
C26 C27 H27 120.0 .
C26 C27 C28 120.0(8) .
C28 C27 H27 120.0 .
N4 C28 C27 123.7(8) .
N4 C28 H28 118.2 .
C27 C28 H28 118.2 .
N7 O15' Tb1 88.6(14) .
N7 O15 Tb1 92(2) .

loop_
_geom_bond_atom_site_label_1
_geom_bond_atom_site_label_2
_geom_bond_distance
_geom_bond_site_symmetry_2
Tb1 O1 2.520(6) .
Tb1 O2 2.340(5) .
Tb1 O5 2.320(5) .
Tb1 O6 2.547(9) .
Tb1 O7 2.486(9) .
Tb1 O9 2.480(9) .
Tb1 O10 2.538(9) .
Tb1 O11 2.448(7) .
Tb1 O13 2.384(10) .
Tb1 N5 2.902(10) .
Tb1 O15' 2.80(3) .
Tb1 O15 2.85(4) .
Ni1 O2 2.036(5) .
Ni1 O5 2.053(6) .
Ni1 N1 2.082(7) .
Ni1 N2 2.021(7) .
Ni1 N3 2.191(6) .
Ni1 N4 2.225(6) .
O1 C1 1.417(11) .
O1 C2 1.405(11) .
O2 C3 1.321(9) .
O3 N1 1.434(9) .
O3 C9 1.418(13) .
O4 N2 1.450(12) .
O4 C10 1.383(19) .
O5 C13 1.321(10) .
O6 C14 1.367(12) .
O6 C18 1.424(14) .
O7 N5 1.219(14) .
O8 N5 1.222(13) .
O9 N5 1.226(13) .
O10 N6 1.282(13) .
O11 N6 1.263(11) .
O12 N6 1.212(12) .
O13 N7 1.276(17) .
O14 N7 1.171(13) .
N1 C8 1.255(12) .
N2 C11 1.294(13) .
N3 C19 1.339(11) .
N3 C22 1.346(11) .
N4 C24 1.337(12) .
N4 C28 1.332(11) .
N7 O15' 1.38(3) .
N7 O15 1.11(4) .
C1 H1A 0.9600 .
C1 H1B 0.9600 .
C1 H1C 0.9600 .
C2 C3 1.401(12) .
C2 C7 1.374(14) .
C3 C4 1.411(11) .
C4 C5 1.419(12) .
C4 C8 1.434(12) .
C5 H5 0.9300 .
C5 C6 1.357(15) .
C6 H6 0.9300 .
C6 C7 1.391(15) .
C7 H7 0.9300 .
C8 H8 0.9300 .
C9 H9A 0.9700 .
C9 H9B 0.9700 .
C9 C10 1.47(2) .
C10 H10A 0.9700 .
C10 H10B 0.9700 .
C11 H11 0.9300 .
C11 C12 1.405(15) .
C12 C13 1.405(13) .
C12 C17 1.418(14) .
C13 C14 1.425(13) .
C14 C15 1.369(13) .
C15 H15 0.9300 .
C15 C16 1.381(17) .
C16 H16 0.9300 .
C16 C17 1.371(17) .
C17 H17 0.9300 .
C18 H18A 0.9600 .
C18 H18B 0.9600 .
C18 H18C 0.9600 .
C19 H19 0.9300 .
C19 C20 1.397(10) .
C20 H20 0.9300 .
C20 C21 1.382(12) .
C21 C23 1.381(11) .
C21 C26 1.501(9) 3
C22 H22 0.9300 .
C22 C23 1.380(11) .
C23 H23 0.9300 .
C24 H24 0.9300 .
C24 C25 1.391(11) .
C25 H25 0.9300 .
C25 C26 1.370(12) .
C26 C21 1.501(9) 3_445
C26 C27 1.384(12) .
C27 H27 0.9300 .
C27 C28 1.389(10) .
C28 H28 0.9300 .

loop_
_geom_torsion_atom_site_label_1
_geom_torsion_atom_site_label_2
_geom_torsion_atom_site_label_3
_geom_torsion_atom_site_label_4
_geom_torsion
_geom_torsion_site_symmetry_1
_geom_torsion_site_symmetry_4
Tb1 O1 C2 C3 9.1(9) . .
Tb1 O1 C2 C7 -173.8(7) . .
Tb1 O2 C3 C2 -6.2(9) . .
Tb1 O2 C3 C4 177.3(5) . .
Tb1 O5 C13 C12 -172.1(6) . .
Tb1 O5 C13 C14 6.8(9) . .
Tb1 O6 C14 C13 -10.8(10) . .
Tb1 O6 C14 C15 169.2(8) . .
Tb1 O7 N5 O8 -172.8(10) . .
Tb1 O7 N5 O9 8.7(12) . .
Tb1 O9 N5 O7 -8.7(12) . .
Tb1 O9 N5 O8 172.7(10) . .
Tb1 O10 N6 O11 -9.7(10) . .
Tb1 O10 N6 O12 172.2(13) . .
Tb1 O11 N6 O10 10.2(11) . .
Tb1 O11 N6 O12 -171.6(11) . .
Tb1 O13 N7 O14 -162.9(10) . .
Tb1 O13 N7 O15' 36.6(15) . .
Tb1 O13 N7 O15 0(2) . .
Ni1 O2 C3 C2 -168.6(5) . .
Ni1 O2 C3 C4 14.9(10) . .
Ni1 O5 C13 C12 9.2(10) . .
Ni1 O5 C13 C14 -171.9(5) . .
Ni1 N1 C8 C4 7.4(11) . .
Ni1 N2 C11 C12 8.4(16) . .
Ni1 N3 C19 C20 -174.7(7) . .
Ni1 N3 C22 C23 174.1(7) . .
Ni1 N4 C24 C25 -176.6(8) . .
Ni1 N4 C28 C27 175.9(7) . .
O1 C2 C3 O2 -2.6(11) . .
O1 C2 C3 C4 174.1(7) . .
O1 C2 C7 C6 -175.9(8) . .
O2 C3 C4 C5 178.9(7) . .
O2 C3 C4 C8 6.5(12) . .
O3 N1 C8 C4 169.0(7) . .
O3 C9 C10 O4 -102.4(13) . .
O4 N2 C11 C12 172.4(10) . .
O5 C13 C14 O6 3.5(11) . .
O5 C13 C14 C15 -176.4(8) . .
O6 C14 C15 C16 -179.6(10) . .
O13 N7 O15' Tb1 -28.3(12) . .
O13 N7 O15 Tb1 0.3(19) . .
O14 N7 O15' Tb1 173.2(15) . .
O14 N7 O15 Tb1 163.5(13) . .
N1 O3 C9 C10 85.6(11) . .
N2 O4 C10 C9 99.1(13) . .
N2 C11 C12 C13 -4.0(17) . .
N2 C11 C12 C17 175.7(10) . .
N3 C19 C20 C21 -1.1(14) . .
N3 C22 C23 C21 2.2(13) . .
N4 C24 C25 C26 0.9(16) . .
C1 O1 C2 C3 -155.9(9) . .
C1 O1 C2 C7 21.2(14) . .
C2 C3 C4 C5 2.3(11) . .
C2 C3 C4 C8 -170.1(7) . .
C3 C2 C7 C6 1.0(14) . .
C3 C4 C5 C6 0.2(13) . .
C3 C4 C8 N1 -18.8(13) . .
C4 C5 C6 C7 -2.3(15) . .
C5 C4 C8 N1 168.7(8) . .
C5 C6 C7 C2 1.7(15) . .
C7 C2 C3 O2 -179.7(8) . .
C7 C2 C3 C4 -3.0(12) . .
C8 C4 C5 C6 173.1(8) . .
C9 O3 N1 Ni1 -67.1(8) . .
C9 O3 N1 C8 130.6(8) . .
C10 O4 N2 Ni1 -62.5(13) . .
C10 O4 N2 C11 132.3(11) . .
C11 C12 C13 O5 -5.5(13) . .
C11 C12 C13 C14 175.6(9) . .
C11 C12 C17 C16 -176.8(9) . .
C12 C13 C14 O6 -177.5(8) . .
C12 C13 C14 C15 2.6(13) . .
C13 C12 C17 C16 2.9(14) . .
C13 C14 C15 C16 0.4(16) . .
C14 C15 C16 C17 -1.7(17) . .
C15 C16 C17 C12 0.1(15) . .
C17 C12 C13 O5 174.8(8) . .
C17 C12 C13 C14 -4.1(12) . .
C18 O6 C14 C13 156.1(14) . .
C18 O6 C14 C15 -24.0(19) . .
C19 N3 C22 C23 -3.2(12) . .
C19 C20 C21 C23 0.0(13) . .
C19 C20 C21 C26 178.8(8) . 3
C20 C21 C23 C22 -0.5(13) . .
C21 C26 C27 C28 -174.9(8) 3_445 .
C22 N3 C19 C20 2.7(13) . .
C24 N4 C28 C27 -3.6(13) . .
C24 C25 C26 C21 174.3(8) . 3_445
C24 C25 C26 C27 -4.0(13) . .
C25 C26 C27 C28 3.3(13) . .
C26 C21 C23 C22 -179.3(8) 3 .
C26 C27 C28 N4 0.5(14) . .
C28 N4 C24 C25 2.9(14) . .
O15' N7 O15 Tb1 -78(4) . .
O15 N7 O15' Tb1 85(4) . .
